data_7105106
loop_
_publ_author_name
'Savarimuthu Philip Anthony'
'Sunil Varughese'
'Sylvia M. Draper'

_publ_section_title
;
 Switching and tuning organic solid-state luminescence via a
 supramolecular approach
;
_journal_name_full 'Chem. Commun.'
_journal_page_first 7500
_journal_page_last 7502
_journal_paper_doi 10.1039/b914027a
_journal_year 2009
_chemical_formula_moiety 'C22 H15 N2 O2, C4 H10 N O'
_chemical_formula_sum 'C26 H25 N3 O3'
_chemical_formula_weight 427.49
_chemical_name_systematic
;
?
;
_space_group_IT_number 2
_symmetry_cell_setting triclinic
_symmetry_space_group_name_Hall '-P 1'
_symmetry_space_group_name_H-M 'P -1'
_atom_sites_solution_hydrogens geom
_atom_sites_solution_primary direct
_atom_sites_solution_secondary difmap
_audit_creation_method SHELXL-97
_cell_angle_alpha 99.435(1)
_cell_angle_beta 102.219(1)
_cell_angle_gamma 99.471(2)
_cell_formula_units_Z 8
_cell_length_a 11.231(1)
_cell_length_b 16.368(1)
_cell_length_c 26.031(2)
_cell_measurement_reflns_used 5619
_cell_measurement_temperature 150(2)
_cell_measurement_theta_max 41.596
_cell_measurement_theta_min 4.484
_cell_volume 4514.0(6)
_computing_cell_refinement SAINTPLUS
_computing_data_collection SAMRT
_computing_data_reduction SAINTPLUS
_computing_molecular_graphics 'Material Studio 4.3'
_computing_publication_material 'Bruker SHELXTL'
_computing_structure_refinement 'SHELXTL (Sheldrick, 1997)'
_computing_structure_solution 'SHELXTL (Sheldrick, 1990)'
_diffrn_ambient_temperature 150(2)
_diffrn_measured_fraction_theta_full 0.998
_diffrn_measured_fraction_theta_max 0.998
_diffrn_measurement_device_type 'Bruker APEX CCD area detector'
_diffrn_measurement_method 'phi and omega scan'
_diffrn_radiation_monochromator graphite
_diffrn_radiation_source 'fine-focus sealed tube'
_diffrn_radiation_type MoK\a
_diffrn_radiation_wavelength 0.71073
_diffrn_reflns_av_R_equivalents 0.0505
_diffrn_reflns_av_sigmaI/netI 0.0572
_diffrn_reflns_limit_h_max 13
_diffrn_reflns_limit_h_min -13
_diffrn_reflns_limit_k_max 19
_diffrn_reflns_limit_k_min -19
_diffrn_reflns_limit_l_max 30
_diffrn_reflns_limit_l_min -30
_diffrn_reflns_number 49086
_diffrn_reflns_theta_full 25.04
_diffrn_reflns_theta_max 25.04
_diffrn_reflns_theta_min 0.82
_exptl_absorpt_coefficient_mu 0.083
_exptl_absorpt_correction_T_max 0.9925
_exptl_absorpt_correction_T_min 0.9811
_exptl_absorpt_correction_type multi-scan
_exptl_absorpt_process_details 'SADABS; Sheldrick, 1997'
_exptl_crystal_colour Yellow
_exptl_crystal_density_diffrn 1.258
_exptl_crystal_density_method 'not measured'
_exptl_crystal_description Blocks
_exptl_crystal_F_000 1808
_exptl_crystal_size_max 0.23
_exptl_crystal_size_mid 0.14
_exptl_crystal_size_min 0.09
_refine_diff_density_max 0.307
_refine_diff_density_min -0.200
_refine_diff_density_rms 0.041
_refine_ls_extinction_method none
_refine_ls_goodness_of_fit_ref 1.015
_refine_ls_hydrogen_treatment mixed
_refine_ls_matrix_type full
_refine_ls_number_parameters 1185
_refine_ls_number_reflns 15976
_refine_ls_number_restraints 0
_refine_ls_restrained_S_all 1.015
_refine_ls_R_factor_all 0.1035
_refine_ls_R_factor_gt 0.0580
_refine_ls_shift/su_max 0.001
_refine_ls_shift/su_mean 0.000
_refine_ls_structure_factor_coef Fsqd
_refine_ls_weighting_details 'calc w=1/[\s^2^(Fo^2^)+(0.0725P)^2^+0.0487P] where P=(Fo^2^+2Fc^2^)/3'
_refine_ls_weighting_scheme calc
_refine_ls_wR_factor_gt 0.1282
_refine_ls_wR_factor_ref 0.1494
_reflns_number_gt 9917
_reflns_number_total 15976
_reflns_threshold_expression >2sigma(I)
_cod_data_source_file b914027a.txt
_cod_data_source_block 4
_cod_depositor_comments
;
The following automatic conversions were performed:
'_symmetry_cell_setting' value 'Triclinic' changed to 'triclinic'
according to '/home/saulius/struct/CIF-dictionaries/cif_core.dic'
dictionary named 'cif_core.dic' version 2.4.1 from
2010-06-29.

'_exptl_absorpt_correction_type' value 'multi scan' changed
to 'multi-scan' according to
'/home/saulius/struct/CIF-dictionaries/cif_core.dic' dictionary named
'cif_core.dic' version 2.4.1 from 2010-06-29.

Automatic conversion script
Id: cif_fix_enum 1527 2010-12-29 10:47:43Z saulius 
;
_cod_original_sg_symbol_H-M P-1
_cod_database_code 7105106

loop_
_symmetry_equiv_pos_as_xyz
'x, y, z'
'-x, -y, -z'

loop_
_atom_site_label
_atom_site_type_symbol
_atom_site_fract_x
_atom_site_fract_y
_atom_site_fract_z
_atom_site_U_iso_or_equiv
_atom_site_adp_type
_atom_site_occupancy
_atom_site_symmetry_multiplicity
_atom_site_calc_flag
_atom_site_refinement_flags
_atom_site_disorder_assembly
_atom_site_disorder_group
O13A O 0.45729(19) -0.07804(15) 0.91392(11) 0.1051(8) Uani 1 1 d . . .
O13B O 0.57057(16) 0.03206(12) 0.89614(8) 0.0726(5) Uani 1 1 d . . .
N33 N 0.1735(2) -0.0419(2) 0.92101(12) 0.1029(10) Uani 1 1 d . . .
N53 N -0.03653(18) 0.24284(12) 0.76718(8) 0.0522(5) Uani 1 1 d . . .
C13 C 0.4712(2) -0.00802(19) 0.90086(11) 0.0607(7) Uani 1 1 d . . .
C23 C 0.3562(2) 0.02756(15) 0.88704(10) 0.0485(6) Uani 1 1 d . . .
C33 C 0.2526(3) -0.01099(19) 0.90472(12) 0.0646(8) Uani 1 1 d . . .
C43 C 0.3540(2) 0.09036(15) 0.85997(9) 0.0498(6) Uani 1 1 d . . .
H43 H 0.4327 0.1148 0.8553 0.060 Uiso 1 1 calc R . .
C63 C 0.0611(2) 0.20541(14) 0.78917(9) 0.0462(6) Uani 1 1 d . . .
C73 C 0.0342(2) 0.12485(15) 0.80039(10) 0.0542(7) Uani 1 1 d . . .
H73 H -0.0499 0.0949 0.7915 0.065 Uiso 1 1 calc R . .
C83 C 0.1270(2) 0.08799(16) 0.82410(10) 0.0538(7) Uani 1 1 d . . .
H83 H 0.1054 0.0338 0.8323 0.065 Uiso 1 1 calc R . .
C93 C 0.2518(2) 0.12781(15) 0.83646(9) 0.0461(6) Uani 1 1 d . . .
C103 C 0.2782(2) 0.20664(15) 0.82334(9) 0.0491(6) Uani 1 1 d . . .
H103 H 0.3627 0.2347 0.8299 0.059 Uiso 1 1 calc R . .
C113 C 0.1861(2) 0.24526(15) 0.80120(9) 0.0494(6) Uani 1 1 d . . .
H113 H 0.2080 0.3000 0.7940 0.059 Uiso 1 1 calc R . .
C123 C -0.1602(2) 0.20911(15) 0.77090(10) 0.0495(6) Uani 1 1 d . . .
C133 C -0.2523(2) 0.17311(15) 0.72473(10) 0.0537(6) Uani 1 1 d . . .
H133 H -0.2336 0.1707 0.6906 0.064 Uiso 1 1 calc R . .
C143 C -0.3711(2) 0.14058(15) 0.72783(12) 0.0591(7) Uani 1 1 d . . .
H143 H -0.4350 0.1178 0.6959 0.071 Uiso 1 1 calc R . .
C153 C -0.3972(3) 0.14109(17) 0.77703(13) 0.0691(8) Uani 1 1 d . . .
H153 H -0.4782 0.1164 0.7792 0.083 Uiso 1 1 calc R . .
C163 C -0.3060(3) 0.17735(18) 0.82312(12) 0.0698(8) Uani 1 1 d . . .
H163 H -0.3247 0.1784 0.8571 0.084 Uiso 1 1 calc R . .
C173 C -0.1875(2) 0.21231(17) 0.82036(11) 0.0605(7) Uani 1 1 d . . .
H173 H -0.1251 0.2384 0.8523 0.073 Uiso 1 1 calc R . .
C183 C -0.0231(2) 0.30729(15) 0.73737(9) 0.0474(6) Uani 1 1 d . . .
C193 C 0.0624(2) 0.31340(17) 0.70609(10) 0.0577(7) Uani 1 1 d . . .
H193 H 0.1146 0.2734 0.7044 0.069 Uiso 1 1 calc R . .
C203 C 0.0724(3) 0.37661(19) 0.67757(11) 0.0697(8) Uani 1 1 d . . .
H203 H 0.1326 0.3806 0.6569 0.084 Uiso 1 1 calc R . .
C213 C -0.0035(3) 0.43390(18) 0.67871(12) 0.0728(8) Uani 1 1 d . . .
H213 H 0.0033 0.4772 0.6586 0.087 Uiso 1 1 calc R . .
C223 C -0.0891(3) 0.42835(17) 0.70894(11) 0.0667(8) Uani 1 1 d . . .
H223 H -0.1423 0.4678 0.7096 0.080 Uiso 1 1 calc R . .
C233 C -0.0991(2) 0.36599(16) 0.73848(10) 0.0557(7) Uani 1 1 d . . .
H233 H -0.1582 0.3632 0.7597 0.067 Uiso 1 1 calc R . .
O12A O 0.98540(16) 0.84113(14) 0.48724(9) 0.0837(7) Uani 1 1 d . . .
O12B O 1.08621(15) 0.77502(11) 0.54300(7) 0.0605(5) Uani 1 1 d . . .
N32 N 0.6786(2) 0.80868(16) 0.48340(11) 0.0832(8) Uani 1 1 d . . .
N52 N 0.45264(16) 0.49753(12) 0.61096(8) 0.0478(5) Uani 1 1 d . . .
C12 C 0.9896(2) 0.79392(15) 0.51981(10) 0.0479(6) Uani 1 1 d . . .
C22 C 0.86707(19) 0.75448(14) 0.52995(9) 0.0414(5) Uani 1 1 d . . .
C32 C 0.7611(2) 0.78412(16) 0.50398(10) 0.0525(6) Uani 1 1 d . . .
C42 C 0.8592(2) 0.69503(14) 0.55945(9) 0.0427(6) Uani 1 1 d . . .
H42 H 0.9373 0.6843 0.5761 0.051 Uiso 1 1 calc R . .
C62 C 0.55190(19) 0.54427(13) 0.59697(9) 0.0396(5) Uani 1 1 d . . .
C72 C 0.6742(2) 0.55124(15) 0.62517(9) 0.0475(6) Uani 1 1 d . . .
H72 H 0.6910 0.5225 0.6539 0.057 Uiso 1 1 calc R . .
C82 C 0.7713(2) 0.59931(14) 0.61192(9) 0.0470(6) Uani 1 1 d . . .
H82 H 0.8540 0.6024 0.6316 0.056 Uiso 1 1 calc R . .
C92 C 0.75226(19) 0.64363(13) 0.57059(9) 0.0399(5) Uani 1 1 d . . .
C102 C 0.6294(2) 0.63337(14) 0.54141(9) 0.0424(6) Uani 1 1 d . . .
H102 H 0.6128 0.6611 0.5121 0.051 Uiso 1 1 calc R . .
C112 C 0.5322(2) 0.58475(13) 0.55358(9) 0.0413(5) Uani 1 1 d . . .
H112 H 0.4500 0.5784 0.5322 0.050 Uiso 1 1 calc R . .
C122 C 0.4718(2) 0.43873(14) 0.64517(10) 0.0435(6) Uani 1 1 d . . .
C132 C 0.4422(2) 0.45179(16) 0.69388(10) 0.0574(7) Uani 1 1 d . . .
H132 H 0.4117 0.5008 0.7050 0.069 Uiso 1 1 calc R . .
C142 C 0.4563(3) 0.39440(19) 0.72682(12) 0.0747(9) Uani 1 1 d . . .
H142 H 0.4360 0.4039 0.7606 0.090 Uiso 1 1 calc R . .
C152 C 0.4996(3) 0.3240(2) 0.71069(14) 0.0844(10) Uani 1 1 d . . .
H152 H 0.5099 0.2844 0.7334 0.101 Uiso 1 1 calc R . .
C162 C 0.5284(3) 0.31001(19) 0.66159(14) 0.0819(9) Uani 1 1 d . . .
H162 H 0.5577 0.2605 0.6503 0.098 Uiso 1 1 calc R . .
C172 C 0.5147(2) 0.36759(17) 0.62884(11) 0.0626(7) Uani 1 1 d . . .
H172 H 0.5350 0.3581 0.5950 0.075 Uiso 1 1 calc R . .
C182 C 0.32688(19) 0.50680(14) 0.59325(9) 0.0404(5) Uani 1 1 d . . .
C192 C 0.2959(2) 0.58530(15) 0.59769(10) 0.0521(6) Uani 1 1 d . . .
H192 H 0.3592 0.6350 0.6111 0.063 Uiso 1 1 calc R . .
C202 C 0.1729(2) 0.59171(17) 0.58267(10) 0.0568(7) Uani 1 1 d . . .
H202 H 0.1522 0.6460 0.5855 0.068 Uiso 1 1 calc R . .
C212 C 0.0809(2) 0.52111(18) 0.56381(10) 0.0565(7) Uani 1 1 d . . .
H212 H -0.0037 0.5260 0.5544 0.068 Uiso 1 1 calc R . .
C222 C 0.1111(2) 0.44304(17) 0.55843(10) 0.0571(7) Uani 1 1 d . . .
H222 H 0.0474 0.3936 0.5444 0.069 Uiso 1 1 calc R . .
C232 C 0.2340(2) 0.43601(15) 0.57338(9) 0.0489(6) Uani 1 1 d . . .
H232 H 0.2543 0.3816 0.5698 0.059 Uiso 1 1 calc R . .
O11A O 0.15378(17) -0.06030(14) 0.42134(10) 0.0979(8) Uani 1 1 d . . .
O11B O 0.07110(16) 0.04642(12) 0.40020(8) 0.0737(6) Uani 1 1 d . . .
N31 N 0.4451(2) -0.04269(17) 0.40915(10) 0.0806(8) Uani 1 1 d . . .
N51 N 0.65459(17) 0.24501(12) 0.26708(8) 0.0509(5) Uani 1 1 d . . .
C11 C 0.1559(2) 0.00636(17) 0.40459(11) 0.0573(7) Uani 1 1 d . . .
C21 C 0.2700(2) 0.03847(15) 0.38580(9) 0.0456(6) Uani 1 1 d . . .
C31 C 0.3680(2) -0.00725(16) 0.39736(10) 0.0515(6) Uani 1 1 d . . .
C41 C 0.2775(2) 0.10379(15) 0.36092(9) 0.0491(6) Uani 1 1 d . . .
H41 H 0.2096 0.1319 0.3592 0.059 Uiso 1 1 calc R . .
C61 C 0.5588(2) 0.21027(14) 0.28852(9) 0.0438(6) Uani 1 1 d . . .
C71 C 0.4753(2) 0.25664(14) 0.30525(9) 0.0446(6) Uani 1 1 d . . .
H71 H 0.4811 0.3136 0.3009 0.054 Uiso 1 1 calc R . .
C81 C 0.3847(2) 0.22149(14) 0.32790(9) 0.0449(6) Uani 1 1 d . . .
H81 H 0.3282 0.2544 0.3383 0.054 Uiso 1 1 calc R . .
C91 C 0.3736(2) 0.13848(14) 0.33611(9) 0.0437(6) Uani 1 1 d . . .
C101 C 0.4555(2) 0.09189(15) 0.31800(10) 0.0508(6) Uani 1 1 d . . .
H101 H 0.4493 0.0348 0.3221 0.061 Uiso 1 1 calc R . .
C111 C 0.5445(2) 0.12624(15) 0.29455(10) 0.0516(6) Uani 1 1 d . . .
H111 H 0.5976 0.0922 0.2821 0.062 Uiso 1 1 calc R . .
C121 C 0.6484(2) 0.31354(14) 0.24012(9) 0.0445(6) Uani 1 1 d . . .
C131 C 0.7562(2) 0.37143(16) 0.24385(10) 0.0567(7) Uani 1 1 d . . .
H131 H 0.8330 0.3668 0.2658 0.068 Uiso 1 1 calc R . .
C141 C 0.7522(3) 0.43556(17) 0.21582(11) 0.0657(8) Uani 1 1 d . . .
H141 H 0.8268 0.4747 0.2184 0.079 Uiso 1 1 calc R . .
C151 C 0.6434(3) 0.44404(17) 0.18441(11) 0.0649(8) Uani 1 1 d . . .
H151 H 0.6418 0.4885 0.1651 0.078 Uiso 1 1 calc R . .
C161 C 0.5365(3) 0.38763(18) 0.18111(10) 0.0620(7) Uani 1 1 d . . .
H161 H 0.4599 0.3936 0.1597 0.074 Uiso 1 1 calc R . .
C171 C 0.5382(2) 0.32236(16) 0.20830(9) 0.0517(6) Uani 1 1 d . . .
H171 H 0.4632 0.2832 0.2052 0.062 Uiso 1 1 calc R . .
C181 C 0.7608(2) 0.20630(14) 0.26793(10) 0.0466(6) Uani 1 1 d . . .
C191 C 0.8342(2) 0.19962(15) 0.31622(10) 0.0534(6) Uani 1 1 d . . .
H191 H 0.8150 0.2214 0.3490 0.064 Uiso 1 1 calc R . .
C201 C 0.9349(2) 0.16157(17) 0.31714(11) 0.0610(7) Uani 1 1 d . . .
H201 H 0.9840 0.1559 0.3504 0.073 Uiso 1 1 calc R . .
C211 C 0.9642(3) 0.13177(17) 0.26998(13) 0.0663(8) Uani 1 1 d . . .
H211 H 1.0339 0.1057 0.2706 0.080 Uiso 1 1 calc R . .
C221 C 0.8932(3) 0.13958(16) 0.22209(12) 0.0637(7) Uani 1 1 d . . .
H221 H 0.9149 0.1200 0.1896 0.076 Uiso 1 1 calc R . .
C231 C 0.7904(2) 0.17571(16) 0.22089(10) 0.0566(7) Uani 1 1 d . . .
H231 H 0.7400 0.1795 0.1875 0.068 Uiso 1 1 calc R . .
O14A O 1.32968(18) 0.17015(15) 1.01235(10) 0.1013(8) Uani 1 1 d . . .
O14B O 1.41986(15) 0.24815(11) 0.96552(7) 0.0628(5) Uani 1 1 d . . .
N34 N 1.0319(2) 0.18905(16) 1.00434(13) 0.0918(9) Uani 1 1 d . . .
N54 N 0.83922(17) 0.50511(12) 0.88127(8) 0.0512(5) Uani 1 1 d . . .
C14 C 1.3306(2) 0.22131(16) 0.98278(11) 0.0520(6) Uani 1 1 d . . .
C24 C 1.2134(2) 0.25615(14) 0.96919(9) 0.0443(6) Uani 1 1 d . . .
C34 C 1.1122(2) 0.21994(16) 0.98897(11) 0.0570(7) Uani 1 1 d . . .
C44 C 1.2092(2) 0.31789(14) 0.94140(9) 0.0445(6) Uani 1 1 d . . .
H44 H 1.2802 0.3318 0.9277 0.053 Uiso 1 1 calc R . .
C64 C 0.9333(2) 0.46196(14) 0.89802(9) 0.0416(5) Uani 1 1 d . . .
C74 C 0.9336(2) 0.42186(14) 0.94111(9) 0.0444(6) Uani 1 1 d . . .
H74 H 0.8720 0.4267 0.9608 0.053 Uiso 1 1 calc R . .
C84 C 1.0216(2) 0.37540(14) 0.95564(9) 0.0437(6) Uani 1 1 d . . .
H84 H 1.0189 0.3479 0.9849 0.052 Uiso 1 1 calc R . .
C94 C 1.1151(2) 0.36752(14) 0.92851(9) 0.0420(6) Uani 1 1 d . . .
C104 C 1.1183(2) 0.41244(15) 0.88770(9) 0.0477(6) Uani 1 1 d . . .
H104 H 1.1842 0.4117 0.8701 0.057 Uiso 1 1 calc R . .
C114 C 1.0292(2) 0.45793(15) 0.87208(9) 0.0465(6) Uani 1 1 d . . .
H114 H 1.0331 0.4867 0.8434 0.056 Uiso 1 1 calc R . .
C124 C 0.7263(2) 0.49196(15) 0.89852(9) 0.0433(6) Uani 1 1 d . . .
C134 C 0.6908(2) 0.55990(15) 0.92515(9) 0.0482(6) Uani 1 1 d . . .
H134 H 0.7412 0.6150 0.9317 0.058 Uiso 1 1 calc R . .
C144 C 0.5827(2) 0.54868(18) 0.94238(10) 0.0566(7) Uani 1 1 d . . .
H144 H 0.5588 0.5960 0.9608 0.068 Uiso 1 1 calc R . .
C154 C 0.5099(2) 0.4698(2) 0.93307(10) 0.0616(7) Uani 1 1 d . . .
H154 H 0.4352 0.4623 0.9449 0.074 Uiso 1 1 calc R . .
C164 C 0.5442(2) 0.40176(18) 0.90674(11) 0.0633(7) Uani 1 1 d . . .
H164 H 0.4936 0.3469 0.9006 0.076 Uiso 1 1 calc R . .
C174 C 0.6519(2) 0.41232(16) 0.88893(11) 0.0579(7) Uani 1 1 d . . .
H174 H 0.6748 0.3649 0.8701 0.070 Uiso 1 1 calc R . .
C184 C 0.8546(2) 0.56934(15) 0.85085(10) 0.0472(6) Uani 1 1 d . . .
C194 C 0.9511(2) 0.63831(18) 0.86909(12) 0.0722(8) Uani 1 1 d . . .
H194 H 1.0114 0.6430 0.9017 0.087 Uiso 1 1 calc R . .
C204 C 0.9596(3) 0.7005(2) 0.83984(16) 0.1031(12) Uani 1 1 d . . .
H204 H 1.0268 0.7481 0.8522 0.124 Uiso 1 1 calc R . .
C214 C 0.8728(3) 0.6949(2) 0.79306(16) 0.1008(12) Uani 1 1 d . . .
H214 H 0.8805 0.7382 0.7729 0.121 Uiso 1 1 calc R . .
C224 C 0.7758(3) 0.6275(2) 0.77550(12) 0.0756(9) Uani 1 1 d . . .
H224 H 0.7143 0.6241 0.7435 0.091 Uiso 1 1 calc R . .
C234 C 0.7669(2) 0.56437(17) 0.80396(10) 0.0570(7) Uani 1 1 d . . .
H234 H 0.6997 0.5168 0.7913 0.068 Uiso 1 1 calc R . .
O4B O 0.36873(16) 0.69137(11) 0.48145(7) 0.0648(5) Uani 1 1 d . . .
N1B N 0.23561(18) 0.82175(15) 0.47152(10) 0.0535(6) Uani 1 1 d . . .
C2B C 0.2046(2) 0.74348(17) 0.42992(11) 0.0655(8) Uani 1 1 d . . .
H2BB H 0.2496 0.7517 0.4017 0.079 Uiso 1 1 calc R . .
H2BA H 0.1142 0.7297 0.4130 0.079 Uiso 1 1 calc R . .
C3B C 0.2411(2) 0.67208(17) 0.45498(12) 0.0667(8) Uani 1 1 d . . .
H3BB H 0.1909 0.6611 0.4811 0.080 Uiso 1 1 calc R . .
H3BA H 0.2232 0.6201 0.4268 0.080 Uiso 1 1 calc R . .
C5B C 0.3962(2) 0.76417(17) 0.52238(10) 0.0602(7) Uani 1 1 d . . .
H5BB H 0.4852 0.7753 0.5415 0.072 Uiso 1 1 calc R . .
H5BA H 0.3460 0.7545 0.5487 0.072 Uiso 1 1 calc R . .
C6B C 0.3690(2) 0.83935(16) 0.50011(11) 0.0557(7) Uani 1 1 d . . .
H6BB H 0.3879 0.8898 0.5296 0.067 Uiso 1 1 calc R . .
H6BA H 0.4216 0.8510 0.4750 0.067 Uiso 1 1 calc R . .
H24C H 0.218(3) 0.8649(18) 0.4549(11) 0.085(10) Uiso 1 1 d . . .
H24D H 0.184(3) 0.8090(17) 0.4996(11) 0.088(9) Uiso 1 1 d . . .
O4D O 0.31013(18) 0.04421(15) 0.66369(8) 0.0838(6) Uani 1 1 d . . .
N1D N 0.1205(2) 0.06440(15) 0.57921(10) 0.0535(6) Uani 1 1 d . . .
C2D C 0.1637(3) 0.12680(19) 0.62997(13) 0.0855(10) Uani 1 1 d . . .
H2DB H 0.0940 0.1525 0.6378 0.103 Uiso 1 1 calc R . .
H2DA H 0.2303 0.1724 0.6271 0.103 Uiso 1 1 calc R . .
C3D C 0.2127(3) 0.0841(2) 0.67454(12) 0.0980(11) Uani 1 1 d . . .
H3DB H 0.2439 0.1265 0.7086 0.118 Uiso 1 1 calc R . .
H3DA H 0.1442 0.0413 0.6789 0.118 Uiso 1 1 calc R . .
C5D C 0.2647(3) -0.01775(19) 0.61608(12) 0.0668(8) Uani 1 1 d . . .
H5DB H 0.1954 -0.0600 0.6203 0.080 Uiso 1 1 calc R . .
H5DA H 0.3317 -0.0474 0.6094 0.080 Uiso 1 1 calc R . .
C6D C 0.2199(2) 0.01990(16) 0.56904(10) 0.0549(7) Uani 1 1 d . . .
H6DB H 0.2896 0.0601 0.5634 0.066 Uiso 1 1 calc R . .
H6DA H 0.1874 -0.0252 0.5363 0.066 Uiso 1 1 calc R . .
H24G H 0.053(3) 0.0258(17) 0.5832(10) 0.075(9) Uiso 1 1 d . . .
H24H H 0.092(2) 0.0915(15) 0.5492(10) 0.066(8) Uiso 1 1 d . . .
O4A O 0.87246(19) 0.96036(15) 0.84391(8) 0.0843(6) Uani 1 1 d . . .
N1A N 0.73846(19) 0.93002(15) 0.92190(10) 0.0573(6) Uani 1 1 d . . .
C2A C 0.8670(2) 0.97989(17) 0.93688(10) 0.0576(7) Uani 1 1 d . . .
H2AB H 0.9263 0.9425 0.9449 0.069 Uiso 1 1 calc R . .
H2AA H 0.8788 1.0239 0.9695 0.069 Uiso 1 1 calc R . .
C3A C 0.8922(3) 1.02059(18) 0.89198(12) 0.0695(8) Uani 1 1 d . . .
H3AB H 0.8370 1.0612 0.8860 0.083 Uiso 1 1 calc R . .
H3AA H 0.9794 1.0526 0.9020 0.083 Uiso 1 1 calc R . .
C5A C 0.7472(3) 0.9155(2) 0.82850(13) 0.0939(10) Uani 1 1 d . . .
H5AB H 0.7336 0.8742 0.7944 0.113 Uiso 1 1 calc R . .
H5AA H 0.6914 0.9557 0.8222 0.113 Uiso 1 1 calc R . .
C6A C 0.7153(3) 0.8699(2) 0.87060(14) 0.0885(10) Uani 1 1 d . . .
H6AB H 0.6265 0.8408 0.8593 0.106 Uiso 1 1 calc R . .
H6AA H 0.7664 0.8265 0.8750 0.106 Uiso 1 1 calc R . .
H24A H 0.721(2) 0.8969(17) 0.9508(11) 0.081(9) Uiso 1 1 d . . .
H24B H 0.679(2) 0.9675(15) 0.9175(10) 0.067(8) Uiso 1 1 d . . .
O27D O 0.79862(16) 0.32679(12) 0.02378(8) 0.0671(5) Uani 1 1 d . . .
N1C N 0.6103(2) 0.19534(16) 0.03071(10) 0.0597(6) Uani 1 1 d . . .
C2C C 0.7072(2) 0.17862(17) 0.00215(11) 0.0627(7) Uani 1 1 d . . .
H2CB H 0.6726 0.1295 -0.0282 0.075 Uiso 1 1 calc R . .
H2CA H 0.7779 0.1652 0.0269 0.075 Uiso 1 1 calc R . .
C3C C 0.7508(2) 0.25509(18) -0.01820(11) 0.0639(7) Uani 1 1 d . . .
H3CB H 0.8163 0.2445 -0.0371 0.077 Uiso 1 1 calc R . .
H3CA H 0.6805 0.2662 -0.0444 0.077 Uiso 1 1 calc R . .
C5C C 0.7042(3) 0.34456(18) 0.04962(12) 0.0712(8) Uani 1 1 d . . .
H5CB H 0.6345 0.3560 0.0233 0.085 Uiso 1 1 calc R . .
H5CA H 0.7377 0.3960 0.0784 0.085 Uiso 1 1 calc R . .
C6C C 0.6570(3) 0.27244(19) 0.07332(11) 0.0731(8) Uani 1 1 d . . .
H6CB H 0.7250 0.2633 0.1015 0.088 Uiso 1 1 calc R . .
H6CA H 0.5891 0.2855 0.0900 0.088 Uiso 1 1 calc R . .
H24E H 0.581(2) 0.1510(17) 0.0425(11) 0.073(9) Uiso 1 1 d . . .
H24F H 0.534(3) 0.2059(18) 0.0038(12) 0.103(10) Uiso 1 1 d . . .

loop_
_atom_site_aniso_label
_atom_site_aniso_U_11
_atom_site_aniso_U_22
_atom_site_aniso_U_33
_atom_site_aniso_U_23
_atom_site_aniso_U_13
_atom_site_aniso_U_12
O13A 0.0716(14) 0.1161(18) 0.173(2) 0.1039(18) 0.0487(15) 0.0499(13)
O13B 0.0401(11) 0.0802(13) 0.1061(16) 0.0374(12) 0.0174(10) 0.0187(10)
N33 0.0603(17) 0.153(3) 0.126(2) 0.091(2) 0.0319(17) 0.0353(18)
N53 0.0453(12) 0.0557(13) 0.0667(14) 0.0324(11) 0.0156(10) 0.0192(10)
C13 0.0490(17) 0.0708(19) 0.0734(19) 0.0357(16) 0.0134(14) 0.0247(15)
C23 0.0411(14) 0.0540(15) 0.0543(15) 0.0196(13) 0.0095(12) 0.0158(12)
C33 0.0453(16) 0.084(2) 0.078(2) 0.0438(17) 0.0135(15) 0.0256(15)
C43 0.0408(14) 0.0553(16) 0.0561(15) 0.0156(13) 0.0117(12) 0.0139(12)
C63 0.0460(15) 0.0460(14) 0.0502(15) 0.0171(12) 0.0103(12) 0.0150(12)
C73 0.0410(14) 0.0523(16) 0.0718(18) 0.0262(14) 0.0074(13) 0.0114(12)
C83 0.0491(16) 0.0503(15) 0.0672(17) 0.0263(13) 0.0113(13) 0.0144(13)
C93 0.0416(14) 0.0496(15) 0.0519(15) 0.0162(12) 0.0126(11) 0.0157(12)
C103 0.0446(14) 0.0504(15) 0.0534(15) 0.0164(12) 0.0096(12) 0.0108(12)
C113 0.0540(16) 0.0435(14) 0.0541(15) 0.0175(12) 0.0120(12) 0.0135(12)
C123 0.0478(15) 0.0490(15) 0.0594(17) 0.0253(13) 0.0115(13) 0.0198(12)
C133 0.0608(17) 0.0510(15) 0.0549(16) 0.0183(13) 0.0144(14) 0.0196(13)
C143 0.0504(16) 0.0479(16) 0.077(2) 0.0165(14) 0.0063(14) 0.0132(13)
C153 0.0562(18) 0.0680(19) 0.092(2) 0.0264(17) 0.0279(18) 0.0151(15)
C163 0.070(2) 0.084(2) 0.067(2) 0.0262(17) 0.0288(17) 0.0230(17)
C173 0.0554(17) 0.0702(18) 0.0574(17) 0.0183(14) 0.0096(14) 0.0177(14)
C183 0.0502(15) 0.0478(15) 0.0445(14) 0.0146(12) 0.0057(12) 0.0133(12)
C193 0.0647(17) 0.0657(17) 0.0498(16) 0.0197(14) 0.0154(14) 0.0242(14)
C203 0.073(2) 0.084(2) 0.0584(18) 0.0292(16) 0.0196(15) 0.0146(17)
C213 0.084(2) 0.0650(19) 0.066(2) 0.0322(16) 0.0048(17) 0.0055(17)
C223 0.073(2) 0.0580(18) 0.0701(19) 0.0246(15) 0.0025(16) 0.0262(15)
C233 0.0538(16) 0.0593(17) 0.0606(16) 0.0230(14) 0.0120(13) 0.0218(13)
O12A 0.0540(12) 0.1173(17) 0.1115(16) 0.0809(15) 0.0372(11) 0.0274(11)
O12B 0.0356(9) 0.0723(12) 0.0851(13) 0.0351(10) 0.0211(9) 0.0160(9)
N32 0.0457(14) 0.0894(18) 0.129(2) 0.0666(17) 0.0154(14) 0.0175(13)
N52 0.0323(11) 0.0576(12) 0.0644(13) 0.0346(11) 0.0160(9) 0.0125(9)
C12 0.0407(14) 0.0515(15) 0.0603(16) 0.0223(13) 0.0202(12) 0.0135(12)
C22 0.0337(12) 0.0472(14) 0.0478(14) 0.0157(12) 0.0130(11) 0.0107(11)
C32 0.0403(15) 0.0539(16) 0.0713(18) 0.0330(14) 0.0188(13) 0.0056(12)
C42 0.0318(12) 0.0474(14) 0.0529(14) 0.0150(12) 0.0121(11) 0.0128(11)
C62 0.0355(13) 0.0402(13) 0.0483(14) 0.0168(11) 0.0123(11) 0.0122(10)
C72 0.0398(14) 0.0560(15) 0.0573(15) 0.0325(13) 0.0134(12) 0.0167(12)
C82 0.0316(12) 0.0585(15) 0.0575(15) 0.0273(13) 0.0089(11) 0.0155(11)
C92 0.0331(12) 0.0429(13) 0.0470(14) 0.0136(11) 0.0114(11) 0.0113(10)
C102 0.0385(13) 0.0476(14) 0.0464(14) 0.0218(11) 0.0112(11) 0.0112(11)
C112 0.0320(12) 0.0462(14) 0.0480(14) 0.0187(11) 0.0074(10) 0.0089(10)
C122 0.0372(13) 0.0466(14) 0.0563(15) 0.0289(12) 0.0150(11) 0.0131(11)
C132 0.0677(18) 0.0538(16) 0.0623(17) 0.0230(14) 0.0232(14) 0.0242(14)
C142 0.097(2) 0.079(2) 0.071(2) 0.0404(17) 0.0372(17) 0.0378(18)
C152 0.107(3) 0.083(2) 0.098(2) 0.065(2) 0.043(2) 0.047(2)
C162 0.102(2) 0.075(2) 0.103(3) 0.0486(19) 0.051(2) 0.0543(19)
C172 0.0693(18) 0.0697(18) 0.0705(18) 0.0344(15) 0.0335(15) 0.0337(15)
C182 0.0339(13) 0.0472(14) 0.0457(14) 0.0200(11) 0.0124(11) 0.0097(11)
C192 0.0431(15) 0.0469(15) 0.0657(17) 0.0156(13) 0.0090(12) 0.0093(12)
C202 0.0490(16) 0.0609(17) 0.0664(17) 0.0190(14) 0.0121(14) 0.0242(14)
C212 0.0360(14) 0.080(2) 0.0597(17) 0.0233(15) 0.0121(12) 0.0214(14)
C222 0.0392(15) 0.0639(18) 0.0640(17) 0.0136(14) 0.0113(13) 0.0001(13)
C232 0.0442(15) 0.0489(15) 0.0587(16) 0.0185(12) 0.0182(12) 0.0100(12)
O11A 0.0563(12) 0.1052(16) 0.175(2) 0.1051(17) 0.0499(13) 0.0339(12)
O11B 0.0456(11) 0.0780(13) 0.1219(17) 0.0530(12) 0.0373(11) 0.0269(10)
N31 0.0631(16) 0.114(2) 0.0970(19) 0.0630(17) 0.0358(14) 0.0471(16)
N51 0.0412(11) 0.0575(13) 0.0697(14) 0.0374(11) 0.0230(10) 0.0182(10)
C11 0.0405(15) 0.0661(18) 0.0798(19) 0.0402(15) 0.0212(13) 0.0183(13)
C21 0.0355(13) 0.0521(15) 0.0550(15) 0.0201(12) 0.0146(11) 0.0118(11)
C31 0.0415(15) 0.0628(17) 0.0582(16) 0.0271(13) 0.0180(12) 0.0109(13)
C41 0.0374(13) 0.0531(15) 0.0629(16) 0.0203(13) 0.0168(12) 0.0129(11)
C61 0.0382(13) 0.0472(14) 0.0505(14) 0.0207(12) 0.0115(11) 0.0104(11)
C71 0.0452(14) 0.0404(13) 0.0535(15) 0.0199(11) 0.0135(12) 0.0115(11)
C81 0.0425(14) 0.0465(14) 0.0520(14) 0.0176(12) 0.0139(11) 0.0163(11)
C91 0.0392(13) 0.0478(14) 0.0473(14) 0.0155(11) 0.0124(11) 0.0099(11)
C101 0.0537(15) 0.0433(14) 0.0648(17) 0.0219(13) 0.0247(13) 0.0120(12)
C111 0.0535(15) 0.0454(15) 0.0688(17) 0.0214(13) 0.0291(13) 0.0181(12)
C121 0.0457(14) 0.0446(14) 0.0485(14) 0.0190(12) 0.0150(12) 0.0103(12)
C131 0.0486(15) 0.0617(17) 0.0625(17) 0.0289(14) 0.0116(13) 0.0058(13)
C141 0.074(2) 0.0578(17) 0.0687(19) 0.0238(15) 0.0266(16) 0.0007(15)
C151 0.093(2) 0.0606(18) 0.0623(18) 0.0342(15) 0.0358(17) 0.0313(17)
C161 0.0679(19) 0.082(2) 0.0508(16) 0.0322(15) 0.0163(14) 0.0350(17)
C171 0.0476(15) 0.0617(16) 0.0471(15) 0.0171(13) 0.0094(12) 0.0113(12)
C181 0.0422(14) 0.0499(15) 0.0581(16) 0.0273(13) 0.0196(12) 0.0132(12)
C191 0.0534(16) 0.0578(16) 0.0559(16) 0.0210(13) 0.0167(13) 0.0171(13)
C201 0.0514(16) 0.0676(18) 0.0681(19) 0.0264(15) 0.0092(14) 0.0184(14)
C211 0.0566(17) 0.0644(18) 0.092(2) 0.0287(17) 0.0288(17) 0.0273(14)
C221 0.0709(19) 0.0610(18) 0.0708(19) 0.0199(15) 0.0321(16) 0.0209(15)
C231 0.0588(17) 0.0600(17) 0.0580(17) 0.0254(14) 0.0168(14) 0.0153(14)
O14A 0.0630(13) 0.1249(19) 0.159(2) 0.1047(18) 0.0421(14) 0.0453(13)
O14B 0.0387(10) 0.0736(12) 0.0876(13) 0.0338(10) 0.0202(9) 0.0208(9)
N34 0.0632(16) 0.0786(18) 0.163(3) 0.0647(19) 0.0521(18) 0.0267(14)
N54 0.0401(11) 0.0589(13) 0.0699(14) 0.0358(11) 0.0203(10) 0.0224(10)
C14 0.0427(15) 0.0483(15) 0.0668(17) 0.0200(14) 0.0102(13) 0.0101(12)
C24 0.0347(13) 0.0422(14) 0.0569(15) 0.0113(12) 0.0101(11) 0.0110(11)
C34 0.0434(15) 0.0465(15) 0.092(2) 0.0299(14) 0.0213(15) 0.0170(13)
C44 0.0331(12) 0.0507(15) 0.0522(15) 0.0119(12) 0.0116(11) 0.0131(11)
C64 0.0375(13) 0.0429(13) 0.0486(14) 0.0149(11) 0.0117(11) 0.0129(11)
C74 0.0391(13) 0.0535(15) 0.0493(14) 0.0189(12) 0.0181(11) 0.0163(11)
C84 0.0412(13) 0.0497(14) 0.0485(14) 0.0196(12) 0.0156(11) 0.0169(11)
C94 0.0351(13) 0.0448(14) 0.0476(14) 0.0118(11) 0.0093(11) 0.0112(11)
C104 0.0412(14) 0.0557(15) 0.0567(15) 0.0196(13) 0.0226(12) 0.0178(12)
C114 0.0445(14) 0.0554(15) 0.0498(14) 0.0224(12) 0.0198(12) 0.0166(12)
C124 0.0336(13) 0.0517(15) 0.0507(14) 0.0237(12) 0.0099(11) 0.0134(11)
C134 0.0420(14) 0.0517(15) 0.0538(15) 0.0174(12) 0.0110(12) 0.0121(12)
C144 0.0506(16) 0.0662(18) 0.0599(17) 0.0165(14) 0.0214(13) 0.0181(14)
C154 0.0442(15) 0.090(2) 0.0584(17) 0.0258(16) 0.0191(13) 0.0159(16)
C164 0.0460(16) 0.0645(18) 0.077(2) 0.0236(16) 0.0131(14) -0.0032(14)
C174 0.0526(16) 0.0537(16) 0.0702(18) 0.0149(14) 0.0161(14) 0.0148(13)
C184 0.0378(13) 0.0564(16) 0.0583(16) 0.0253(13) 0.0170(12) 0.0199(12)
C194 0.0515(17) 0.075(2) 0.089(2) 0.0431(17) 0.0007(15) 0.0065(15)
C204 0.070(2) 0.093(3) 0.151(3) 0.077(3) 0.011(2) 0.0017(19)
C214 0.080(2) 0.121(3) 0.134(3) 0.098(3) 0.033(2) 0.034(2)
C224 0.070(2) 0.108(3) 0.0676(19) 0.0472(19) 0.0178(16) 0.040(2)
C234 0.0513(16) 0.0706(18) 0.0551(16) 0.0215(14) 0.0129(13) 0.0211(14)
O4B 0.0566(12) 0.0666(12) 0.0750(13) 0.0162(10) 0.0117(10) 0.0282(10)
N1B 0.0410(12) 0.0577(15) 0.0732(16) 0.0284(13) 0.0189(11) 0.0204(11)
C2B 0.0552(17) 0.077(2) 0.0619(18) 0.0150(16) 0.0026(14) 0.0210(15)
C3B 0.0615(18) 0.0587(17) 0.0750(19) 0.0099(15) 0.0069(15) 0.0150(14)
C5B 0.0464(15) 0.0759(19) 0.0603(17) 0.0202(16) 0.0058(13) 0.0214(14)
C6B 0.0383(14) 0.0597(16) 0.0720(18) 0.0164(14) 0.0173(13) 0.0101(12)
O4D 0.0640(13) 0.1174(18) 0.0694(14) 0.0236(13) 0.0034(11) 0.0299(13)
N1D 0.0416(13) 0.0597(15) 0.0663(16) 0.0247(13) 0.0154(11) 0.0158(11)
C2D 0.087(2) 0.074(2) 0.088(2) -0.0062(19) 0.0119(19) 0.0330(18)
C3D 0.101(3) 0.131(3) 0.058(2) -0.002(2) 0.0124(19) 0.042(2)
C5D 0.0568(17) 0.080(2) 0.078(2) 0.0324(18) 0.0207(16) 0.0333(16)
C6D 0.0424(14) 0.0653(17) 0.0651(17) 0.0199(14) 0.0203(13) 0.0181(13)
O4A 0.0718(15) 0.1136(17) 0.0747(14) 0.0248(13) 0.0299(12) 0.0185(13)
N1A 0.0434(13) 0.0581(15) 0.0764(17) 0.0227(14) 0.0189(12) 0.0134(11)
C2A 0.0414(15) 0.0674(17) 0.0677(18) 0.0223(14) 0.0120(13) 0.0149(13)
C3A 0.0552(17) 0.075(2) 0.083(2) 0.0281(18) 0.0227(16) 0.0096(15)
C5A 0.078(2) 0.125(3) 0.069(2) 0.007(2) 0.0090(18) 0.017(2)
C6A 0.075(2) 0.072(2) 0.108(3) 0.001(2) 0.025(2) -0.0016(17)
O27D 0.0492(11) 0.0738(13) 0.0775(13) 0.0189(11) 0.0185(10) 0.0032(10)
N1C 0.0414(13) 0.0627(16) 0.0841(18) 0.0314(15) 0.0209(13) 0.0129(12)
C2C 0.0486(16) 0.0640(18) 0.082(2) 0.0172(15) 0.0185(14) 0.0233(14)
C3C 0.0529(16) 0.082(2) 0.0641(18) 0.0187(17) 0.0241(14) 0.0198(15)
C5C 0.0685(19) 0.0683(19) 0.075(2) 0.0036(16) 0.0254(16) 0.0096(15)
C6C 0.0685(19) 0.090(2) 0.0651(19) 0.0129(18) 0.0297(16) 0.0128(17)

loop_
_atom_type_symbol
_atom_type_description
_atom_type_scat_dispersion_real
_atom_type_scat_dispersion_imag
_atom_type_scat_source
C C 0.0033 0.0016 'International Tables Vol C Tables 4.2.6.8 and 6.1.1.4'
H H 0.0000 0.0000 'International Tables Vol C Tables 4.2.6.8 and 6.1.1.4'
N N 0.0061 0.0033 'International Tables Vol C Tables 4.2.6.8 and 6.1.1.4'
O O 0.0106 0.0060 'International Tables Vol C Tables 4.2.6.8 and 6.1.1.4'

loop_
_geom_angle_atom_site_label_1
_geom_angle_atom_site_label_2
_geom_angle_atom_site_label_3
_geom_angle
_geom_angle_site_symmetry_1
_geom_angle_site_symmetry_3
_geom_angle_publ_flag
C63 N53 C183 124.12(19) . . ?
C63 N53 C123 118.44(18) . . ?
C183 N53 C123 117.21(18) . . ?
O13B C13 O13A 125.1(2) . . ?
O13B C13 C23 118.3(2) . . ?
O13A C13 C23 116.6(2) . . ?
C43 C23 C33 124.1(2) . . ?
C43 C23 C13 121.1(2) . . ?
C33 C23 C13 114.9(2) . . ?
N33 C33 C23 176.9(3) . . ?
C23 C43 C93 131.2(2) . . ?
C23 C43 H43 114.4 . . ?
C93 C43 H43 114.4 . . ?
C113 C63 C73 117.1(2) . . ?
C113 C63 N53 123.1(2) . . ?
C73 C63 N53 119.8(2) . . ?
C83 C73 C63 121.2(2) . . ?
C83 C73 H73 119.4 . . ?
C63 C73 H73 119.4 . . ?
C73 C83 C93 121.8(2) . . ?
C73 C83 H83 119.1 . . ?
C93 C83 H83 119.1 . . ?
C103 C93 C83 116.7(2) . . ?
C103 C93 C43 119.3(2) . . ?
C83 C93 C43 123.9(2) . . ?
C113 C103 C93 122.1(2) . . ?
C113 C103 H103 119.0 . . ?
C93 C103 H103 119.0 . . ?
C103 C113 C63 121.1(2) . . ?
C103 C113 H113 119.5 . . ?
C63 C113 H113 119.5 . . ?
C133 C123 C173 119.8(2) . . ?
C133 C123 N53 119.8(2) . . ?
C173 C123 N53 120.5(2) . . ?
C143 C133 C123 120.3(3) . . ?
C143 C133 H133 119.9 . . ?
C123 C133 H133 119.9 . . ?
C153 C143 C133 120.0(3) . . ?
C153 C143 H143 120.0 . . ?
C133 C143 H143 120.0 . . ?
C143 C153 C163 119.9(3) . . ?
C143 C153 H153 120.0 . . ?
C163 C153 H153 120.0 . . ?
C153 C163 C173 120.5(3) . . ?
C153 C163 H163 119.8 . . ?
C173 C163 H163 119.8 . . ?
C123 C173 C163 119.6(3) . . ?
C123 C173 H173 120.2 . . ?
C163 C173 H173 120.2 . . ?
C193 C183 C233 118.2(2) . . ?
C193 C183 N53 122.4(2) . . ?
C233 C183 N53 119.4(2) . . ?
C203 C193 C183 120.7(3) . . ?
C203 C193 H193 119.6 . . ?
C183 C193 H193 119.6 . . ?
C213 C203 C193 120.5(3) . . ?
C213 C203 H203 119.7 . . ?
C193 C203 H203 119.7 . . ?
C223 C213 C203 119.5(3) . . ?
C223 C213 H213 120.2 . . ?
C203 C213 H213 120.2 . . ?
C213 C223 C233 120.6(3) . . ?
C213 C223 H223 119.7 . . ?
C233 C223 H223 119.7 . . ?
C223 C233 C183 120.3(3) . . ?
C223 C233 H233 119.8 . . ?
C183 C233 H233 119.8 . . ?
C62 N52 C122 121.36(17) . . ?
C62 N52 C182 122.56(17) . . ?
C122 N52 C182 116.07(17) . . ?
O12A C12 O12B 124.2(2) . . ?
O12A C12 C22 117.2(2) . . ?
O12B C12 C22 118.5(2) . . ?
C42 C22 C32 123.4(2) . . ?
C42 C22 C12 122.0(2) . . ?
C32 C22 C12 114.57(19) . . ?
N32 C32 C22 178.9(3) . . ?
C22 C42 C92 131.6(2) . . ?
C22 C42 H42 114.2 . . ?
C92 C42 H42 114.2 . . ?
C72 C62 N52 121.24(19) . . ?
C72 C62 C112 117.6(2) . . ?
N52 C62 C112 121.17(19) . . ?
C82 C72 C62 120.8(2) . . ?
C82 C72 H72 119.6 . . ?
C62 C72 H72 119.6 . . ?
C72 C82 C92 122.1(2) . . ?
C72 C82 H82 118.9 . . ?
C92 C82 H82 118.9 . . ?
C82 C92 C102 116.3(2) . . ?
C82 C92 C42 119.32(19) . . ?
C102 C92 C42 124.4(2) . . ?
C112 C102 C92 122.2(2) . . ?
C112 C102 H102 118.9 . . ?
C92 C102 H102 118.9 . . ?
C102 C112 C62 120.9(2) . . ?
C102 C112 H112 119.6 . . ?
C62 C112 H112 119.6 . . ?
C132 C122 C172 119.7(2) . . ?
C132 C122 N52 119.6(2) . . ?
C172 C122 N52 120.6(2) . . ?
C122 C132 C142 120.6(2) . . ?
C122 C132 H132 119.7 . . ?
C142 C132 H132 119.7 . . ?
C152 C142 C132 119.6(3) . . ?
C152 C142 H142 120.2 . . ?
C132 C142 H142 120.2 . . ?
C142 C152 C162 120.1(3) . . ?
C142 C152 H152 119.9 . . ?
C162 C152 H152 119.9 . . ?
C152 C162 C172 120.1(3) . . ?
C152 C162 H162 119.9 . . ?
C172 C162 H162 119.9 . . ?
C122 C172 C162 119.8(3) . . ?
C122 C172 H172 120.1 . . ?
C162 C172 H172 120.1 . . ?
C232 C182 C192 118.9(2) . . ?
C232 C182 N52 119.4(2) . . ?
C192 C182 N52 121.7(2) . . ?
C182 C192 C202 120.1(2) . . ?
C182 C192 H192 120.0 . . ?
C202 C192 H192 120.0 . . ?
C212 C202 C192 120.7(2) . . ?
C212 C202 H202 119.7 . . ?
C192 C202 H202 119.7 . . ?
C202 C212 C222 119.6(2) . . ?
C202 C212 H212 120.2 . . ?
C222 C212 H212 120.2 . . ?
C212 C222 C232 120.1(2) . . ?
C212 C222 H222 119.9 . . ?
C232 C222 H222 119.9 . . ?
C182 C232 C222 120.6(2) . . ?
C182 C232 H232 119.7 . . ?
C222 C232 H232 119.7 . . ?
C61 N51 C121 123.08(18) . . ?
C61 N51 C181 119.44(17) . . ?
C121 N51 C181 117.28(18) . . ?
O11A C11 O11B 125.5(2) . . ?
O11A C11 C21 116.3(2) . . ?
O11B C11 C21 118.1(2) . . ?
C41 C21 C31 123.9(2) . . ?
C41 C21 C11 122.2(2) . . ?
C31 C21 C11 113.9(2) . . ?
N31 C31 C21 176.5(3) . . ?
C21 C41 C91 130.0(2) . . ?
C21 C41 H41 115.0 . . ?
C91 C41 H41 115.0 . . ?
C71 C61 N51 122.6(2) . . ?
C71 C61 C111 117.3(2) . . ?
N51 C61 C111 120.1(2) . . ?
C81 C71 C61 121.1(2) . . ?
C81 C71 H71 119.4 . . ?
C61 C71 H71 119.4 . . ?
C71 C81 C91 121.7(2) . . ?
C71 C81 H81 119.1 . . ?
C91 C81 H81 119.1 . . ?
C101 C91 C81 116.7(2) . . ?
C101 C91 C41 123.2(2) . . ?
C81 C91 C41 120.1(2) . . ?
C111 C101 C91 121.7(2) . . ?
C111 C101 H101 119.1 . . ?
C91 C101 H101 119.1 . . ?
C101 C111 C61 121.3(2) . . ?
C101 C111 H111 119.3 . . ?
C61 C111 H111 119.3 . . ?
C171 C121 C131 118.6(2) . . ?
C171 C121 N51 121.8(2) . . ?
C131 C121 N51 119.6(2) . . ?
C141 C131 C121 120.0(2) . . ?
C141 C131 H131 120.0 . . ?
C121 C131 H131 120.0 . . ?
C151 C141 C131 121.3(3) . . ?
C151 C141 H141 119.4 . . ?
C131 C141 H141 119.4 . . ?
C141 C151 C161 118.9(2) . . ?
C141 C151 H151 120.5 . . ?
C161 C151 H151 120.5 . . ?
C151 C161 C171 121.0(3) . . ?
C151 C161 H161 119.5 . . ?
C171 C161 H161 119.5 . . ?
C161 C171 C121 120.2(2) . . ?
C161 C171 H171 119.9 . . ?
C121 C171 H171 119.9 . . ?
C231 C181 C191 119.3(2) . . ?
C231 C181 N51 120.5(2) . . ?
C191 C181 N51 120.2(2) . . ?
C201 C191 C181 120.3(2) . . ?
C201 C191 H191 119.8 . . ?
C181 C191 H191 119.8 . . ?
C211 C201 C191 119.9(3) . . ?
C211 C201 H201 120.1 . . ?
C191 C201 H201 120.1 . . ?
C221 C211 C201 120.1(3) . . ?
C221 C211 H211 120.0 . . ?
C201 C211 H211 120.0 . . ?
C211 C221 C231 120.2(3) . . ?
C211 C221 H221 119.9 . . ?
C231 C221 H221 119.9 . . ?
C181 C231 C221 120.1(2) . . ?
C181 C231 H231 119.9 . . ?
C221 C231 H231 119.9 . . ?
C64 N54 C184 122.57(18) . . ?
C64 N54 C124 120.64(18) . . ?
C184 N54 C124 116.54(17) . . ?
O14A C14 O14B 125.1(2) . . ?
O14A C14 C24 116.3(2) . . ?
O14B C14 C24 118.6(2) . . ?
C44 C24 C34 123.7(2) . . ?
C44 C24 C14 120.9(2) . . ?
C34 C24 C14 115.5(2) . . ?
N34 C34 C24 178.3(3) . . ?
C24 C44 C94 131.3(2) . . ?
C24 C44 H44 114.3 . . ?
C94 C44 H44 114.3 . . ?
C74 C64 C114 118.1(2) . . ?
C74 C64 N54 120.8(2) . . ?
C114 C64 N54 121.1(2) . . ?
C84 C74 C64 120.9(2) . . ?
C84 C74 H74 119.5 . . ?
C64 C74 H74 119.5 . . ?
C74 C84 C94 121.7(2) . . ?
C74 C84 H84 119.2 . . ?
C94 C84 H84 119.2 . . ?
C104 C94 C84 116.7(2) . . ?
C104 C94 C44 119.2(2) . . ?
C84 C94 C44 124.1(2) . . ?
C114 C104 C94 122.1(2) . . ?
C114 C104 H104 119.0 . . ?
C94 C104 H104 119.0 . . ?
C104 C114 C64 120.4(2) . . ?
C104 C114 H114 119.8 . . ?
C64 C114 H114 119.8 . . ?
C134 C124 C174 119.2(2) . . ?
C134 C124 N54 119.4(2) . . ?
C174 C124 N54 121.4(2) . . ?
C124 C134 C144 120.4(2) . . ?
C124 C134 H134 119.8 . . ?
C144 C134 H134 119.8 . . ?
C154 C144 C134 120.1(2) . . ?
C154 C144 H144 119.9 . . ?
C134 C144 H144 119.9 . . ?
C144 C154 C164 120.1(2) . . ?
C144 C154 H154 120.0 . . ?
C164 C154 H154 120.0 . . ?
C154 C164 C174 120.3(3) . . ?
C154 C164 H164 119.9 . . ?
C174 C164 H164 119.9 . . ?
C164 C174 C124 119.8(2) . . ?
C164 C174 H174 120.1 . . ?
C124 C174 H174 120.1 . . ?
C194 C184 C234 119.5(2) . . ?
C194 C184 N54 121.0(2) . . ?
C234 C184 N54 119.3(2) . . ?
C204 C194 C184 119.3(3) . . ?
C204 C194 H194 120.4 . . ?
C184 C194 H194 120.4 . . ?
C214 C204 C194 121.0(3) . . ?
C214 C204 H204 119.5 . . ?
C194 C204 H204 119.5 . . ?
C224 C214 C204 119.8(3) . . ?
C224 C214 H214 120.1 . . ?
C204 C214 H214 120.1 . . ?
C214 C224 C234 119.9(3) . . ?
C214 C224 H224 120.1 . . ?
C234 C224 H224 120.1 . . ?
C224 C234 C184 120.5(3) . . ?
C224 C234 H234 119.7 . . ?
C184 C234 H234 119.7 . . ?
C5B O4B C3B 110.57(19) . . ?
C2B N1B C6B 110.3(2) . . ?
C2B N1B H24C 107.7(18) . . ?
C6B N1B H24C 110.4(18) . . ?
C2B N1B H24D 105.7(15) . . ?
C6B N1B H24D 107.1(15) . . ?
H24C N1B H24D 115(2) . . ?
N1B C2B C3B 109.5(2) . . ?
N1B C2B H2BB 109.8 . . ?
C3B C2B H2BB 109.8 . . ?
N1B C2B H2BA 109.8 . . ?
C3B C2B H2BA 109.8 . . ?
H2BB C2B H2BA 108.2 . . ?
O4B C3B C2B 111.1(2) . . ?
O4B C3B H3BB 109.4 . . ?
C2B C3B H3BB 109.4 . . ?
O4B C3B H3BA 109.4 . . ?
C2B C3B H3BA 109.4 . . ?
H3BB C3B H3BA 108.0 . . ?
O4B C5B C6B 111.2(2) . . ?
O4B C5B H5BB 109.4 . . ?
C6B C5B H5BB 109.4 . . ?
O4B C5B H5BA 109.4 . . ?
C6B C5B H5BA 109.4 . . ?
H5BB C5B H5BA 108.0 . . ?
N1B C6B C5B 108.8(2) . . ?
N1B C6B H6BB 109.9 . . ?
C5B C6B H6BB 109.9 . . ?
N1B C6B H6BA 109.9 . . ?
C5B C6B H6BA 109.9 . . ?
H6BB C6B H6BA 108.3 . . ?
C5D O4D C3D 109.3(2) . . ?
C2D N1D C6D 110.7(2) . . ?
C2D N1D H24G 105.9(16) . . ?
C6D N1D H24G 110.0(16) . . ?
C2D N1D H24H 110.8(14) . . ?
C6D N1D H24H 110.1(14) . . ?
H24G N1D H24H 109(2) . . ?
N1D C2D C3D 109.4(2) . . ?
N1D C2D H2DB 109.8 . . ?
C3D C2D H2DB 109.8 . . ?
N1D C2D H2DA 109.8 . . ?
C3D C2D H2DA 109.8 . . ?
H2DB C2D H2DA 108.2 . . ?
O4D C3D C2D 111.2(3) . . ?
O4D C3D H3DB 109.4 . . ?
C2D C3D H3DB 109.4 . . ?
O4D C3D H3DA 109.4 . . ?
C2D C3D H3DA 109.4 . . ?
H3DB C3D H3DA 108.0 . . ?
O4D C5D C6D 111.7(2) . . ?
O4D C5D H5DB 109.3 . . ?
C6D C5D H5DB 109.3 . . ?
O4D C5D H5DA 109.3 . . ?
C6D C5D H5DA 109.3 . . ?
H5DB C5D H5DA 107.9 . . ?
N1D C6D C5D 109.1(2) . . ?
N1D C6D H6DB 109.9 . . ?
C5D C6D H6DB 109.9 . . ?
N1D C6D H6DA 109.9 . . ?
C5D C6D H6DA 109.9 . . ?
H6DB C6D H6DA 108.3 . . ?
C3A O4A C5A 109.7(2) . . ?
C6A N1A C2A 110.6(2) . . ?
C6A N1A H24A 108.7(15) . . ?
C2A N1A H24A 111.6(15) . . ?
C6A N1A H24B 107.7(14) . . ?
C2A N1A H24B 110.0(15) . . ?
H24A N1A H24B 108(2) . . ?
N1A C2A C3A 109.9(2) . . ?
N1A C2A H2AB 109.7 . . ?
C3A C2A H2AB 109.7 . . ?
N1A C2A H2AA 109.7 . . ?
C3A C2A H2AA 109.7 . . ?
H2AB C2A H2AA 108.2 . . ?
O4A C3A C2A 111.8(2) . . ?
O4A C3A H3AB 109.3 . . ?
C2A C3A H3AB 109.3 . . ?
O4A C3A H3AA 109.3 . . ?
C2A C3A H3AA 109.3 . . ?
H3AB C3A H3AA 107.9 . . ?
O4A C5A C6A 111.5(3) . . ?
O4A C5A H5AB 109.3 . . ?
C6A C5A H5AB 109.3 . . ?
O4A C5A H5AA 109.3 . . ?
C6A C5A H5AA 109.3 . . ?
H5AB C5A H5AA 108.0 . . ?
N1A C6A C5A 110.0(3) . . ?
N1A C6A H6AB 109.7 . . ?
C5A C6A H6AB 109.7 . . ?
N1A C6A H6AA 109.7 . . ?
C5A C6A H6AA 109.7 . . ?
H6AB C6A H6AA 108.2 . . ?
C3C O27D C5C 109.8(2) . . ?
C6C N1C C2C 110.7(2) . . ?
C6C N1C H24E 113.0(18) . . ?
C2C N1C H24E 111.3(18) . . ?
C6C N1C H24F 107.1(16) . . ?
C2C N1C H24F 109.5(17) . . ?
H24E N1C H24F 105(2) . . ?
N1C C2C C3C 108.8(2) . . ?
N1C C2C H2CB 109.9 . . ?
C3C C2C H2CB 109.9 . . ?
N1C C2C H2CA 109.9 . . ?
C3C C2C H2CA 109.9 . . ?
H2CB C2C H2CA 108.3 . . ?
O27D C3C C2C 111.6(2) . . ?
O27D C3C H3CB 109.3 . . ?
C2C C3C H3CB 109.3 . . ?
O27D C3C H3CA 109.3 . . ?
C2C C3C H3CA 109.3 . . ?
H3CB C3C H3CA 108.0 . . ?
O27D C5C C6C 111.3(2) . . ?
O27D C5C H5CB 109.4 . . ?
C6C C5C H5CB 109.4 . . ?
O27D C5C H5CA 109.4 . . ?
C6C C5C H5CA 109.4 . . ?
H5CB C5C H5CA 108.0 . . ?
N1C C6C C5C 109.3(2) . . ?
N1C C6C H6CB 109.8 . . ?
C5C C6C H6CB 109.8 . . ?
N1C C6C H6CA 109.8 . . ?
C5C C6C H6CA 109.8 . . ?
H6CB C6C H6CA 108.3 . . ?

loop_
_geom_bond_atom_site_label_1
_geom_bond_atom_site_label_2
_geom_bond_distance
_geom_bond_site_symmetry_2
_geom_bond_publ_flag
O13A C13 1.243(3) . ?
O13B C13 1.239(3) . ?
N33 C33 1.143(3) . ?
N53 C63 1.405(3) . ?
N53 C183 1.415(3) . ?
N53 C123 1.438(3) . ?
C13 C23 1.503(3) . ?
C23 C43 1.339(3) . ?
C23 C33 1.429(4) . ?
C43 C93 1.457(3) . ?
C43 H43 0.9500 . ?
C63 C113 1.393(3) . ?
C63 C73 1.395(3) . ?
C73 C83 1.375(3) . ?
C73 H73 0.9500 . ?
C83 C93 1.390(3) . ?
C83 H83 0.9500 . ?
C93 C103 1.390(3) . ?
C103 C113 1.373(3) . ?
C103 H103 0.9500 . ?
C113 H113 0.9500 . ?
C123 C133 1.379(3) . ?
C123 C173 1.380(3) . ?
C133 C143 1.377(3) . ?
C133 H133 0.9500 . ?
C143 C153 1.372(4) . ?
C143 H143 0.9500 . ?
C153 C163 1.373(4) . ?
C153 H153 0.9500 . ?
C163 C173 1.382(4) . ?
C163 H163 0.9500 . ?
C173 H173 0.9500 . ?
C183 C193 1.386(3) . ?
C183 C233 1.387(3) . ?
C193 C203 1.372(3) . ?
C193 H193 0.9500 . ?
C203 C213 1.368(4) . ?
C203 H203 0.9500 . ?
C213 C223 1.367(4) . ?
C213 H213 0.9500 . ?
C223 C233 1.379(3) . ?
C223 H223 0.9500 . ?
C233 H233 0.9500 . ?
O12A C12 1.236(3) . ?
O12B C12 1.238(3) . ?
N32 C32 1.136(3) . ?
N52 C62 1.394(3) . ?
N52 C122 1.426(3) . ?
N52 C182 1.431(3) . ?
C12 C22 1.516(3) . ?
C22 C42 1.338(3) . ?
C22 C32 1.437(3) . ?
C42 C92 1.459(3) . ?
C42 H42 0.9500 . ?
C62 C72 1.391(3) . ?
C62 C112 1.397(3) . ?
C72 C82 1.375(3) . ?
C72 H72 0.9500 . ?
C82 C92 1.393(3) . ?
C82 H82 0.9500 . ?
C92 C102 1.395(3) . ?
C102 C112 1.368(3) . ?
C102 H102 0.9500 . ?
C112 H112 0.9500 . ?
C122 C132 1.370(3) . ?
C122 C172 1.371(3) . ?
C132 C142 1.378(3) . ?
C132 H132 0.9500 . ?
C142 C152 1.361(4) . ?
C142 H142 0.9500 . ?
C152 C162 1.376(4) . ?
C152 H152 0.9500 . ?
C162 C172 1.376(4) . ?
C162 H162 0.9500 . ?
C172 H172 0.9500 . ?
C182 C232 1.369(3) . ?
C182 C192 1.379(3) . ?
C192 C202 1.380(3) . ?
C192 H192 0.9500 . ?
C202 C212 1.360(4) . ?
C202 H202 0.9500 . ?
C212 C222 1.368(3) . ?
C212 H212 0.9500 . ?
C222 C232 1.382(3) . ?
C222 H222 0.9500 . ?
C232 H232 0.9500 . ?
O11A C11 1.238(3) . ?
O11B C11 1.238(3) . ?
N31 C31 1.136(3) . ?
N51 C61 1.396(3) . ?
N51 C121 1.421(3) . ?
N51 C181 1.437(3) . ?
C11 C21 1.512(3) . ?
C21 C41 1.338(3) . ?
C21 C31 1.438(3) . ?
C41 C91 1.455(3) . ?
C41 H41 0.9500 . ?
C61 C71 1.394(3) . ?
C61 C111 1.397(3) . ?
C71 C81 1.373(3) . ?
C71 H71 0.9500 . ?
C81 C91 1.399(3) . ?
C81 H81 0.9500 . ?
C91 C101 1.395(3) . ?
C101 C111 1.369(3) . ?
C101 H101 0.9500 . ?
C111 H111 0.9500 . ?
C121 C171 1.380(3) . ?
C121 C131 1.384(3) . ?
C131 C141 1.375(3) . ?
C131 H131 0.9500 . ?
C141 C151 1.360(4) . ?
C141 H141 0.9500 . ?
C151 C161 1.366(4) . ?
C151 H151 0.9500 . ?
C161 C171 1.375(3) . ?
C161 H161 0.9500 . ?
C171 H171 0.9500 . ?
C181 C231 1.374(3) . ?
C181 C191 1.381(3) . ?
C191 C201 1.376(3) . ?
C191 H191 0.9500 . ?
C201 C211 1.372(4) . ?
C201 H201 0.9500 . ?
C211 C221 1.368(4) . ?
C211 H211 0.9500 . ?
C221 C231 1.378(3) . ?
C221 H221 0.9500 . ?
C231 H231 0.9500 . ?
O14A C14 1.227(3) . ?
O14B C14 1.229(3) . ?
N34 C34 1.140(3) . ?
N54 C64 1.399(3) . ?
N54 C184 1.426(3) . ?
N54 C124 1.427(3) . ?
C14 C24 1.516(3) . ?
C24 C44 1.337(3) . ?
C24 C34 1.426(3) . ?
C44 C94 1.453(3) . ?
C44 H44 0.9500 . ?
C64 C74 1.389(3) . ?
C64 C114 1.392(3) . ?
C74 C84 1.372(3) . ?
C74 H74 0.9500 . ?
C84 C94 1.395(3) . ?
C84 H84 0.9500 . ?
C94 C104 1.391(3) . ?
C104 C114 1.376(3) . ?
C104 H104 0.9500 . ?
C114 H114 0.9500 . ?
C124 C134 1.374(3) . ?
C124 C174 1.381(3) . ?
C134 C144 1.376(3) . ?
C134 H134 0.9500 . ?
C144 C154 1.364(4) . ?
C144 H144 0.9500 . ?
C154 C164 1.364(4) . ?
C154 H154 0.9500 . ?
C164 C174 1.380(3) . ?
C164 H164 0.9500 . ?
C174 H174 0.9500 . ?
C184 C194 1.370(3) . ?
C184 C234 1.378(3) . ?
C194 C204 1.370(4) . ?
C194 H194 0.9500 . ?
C204 C214 1.369(5) . ?
C204 H204 0.9500 . ?
C214 C224 1.357(4) . ?
C214 H214 0.9500 . ?
C224 C234 1.370(4) . ?
C224 H224 0.9500 . ?
C234 H234 0.9500 . ?
O4B C5B 1.405(3) . ?
O4B C3B 1.411(3) . ?
N1B C2B 1.475(3) . ?
N1B C6B 1.482(3) . ?
N1B H24C 0.91(3) . ?
N1B H24D 1.05(3) . ?
C2B C3B 1.501(3) . ?
C2B H2BB 0.9900 . ?
C2B H2BA 0.9900 . ?
C3B H3BB 0.9900 . ?
C3B H3BA 0.9900 . ?
C5B C6B 1.492(3) . ?
C5B H5BB 0.9900 . ?
C5B H5BA 0.9900 . ?
C6B H6BB 0.9900 . ?
C6B H6BA 0.9900 . ?
O4D C5D 1.405(3) . ?
O4D C3D 1.417(3) . ?
N1D C2D 1.465(3) . ?
N1D C6D 1.474(3) . ?
N1D H24G 0.94(3) . ?
N1D H24H 0.98(3) . ?
C2D C3D 1.504(4) . ?
C2D H2DB 0.9900 . ?
C2D H2DA 0.9900 . ?
C3D H3DB 0.9900 . ?
C3D H3DA 0.9900 . ?
C5D C6D 1.490(3) . ?
C5D H5DB 0.9900 . ?
C5D H5DA 0.9900 . ?
C6D H6DB 0.9900 . ?
C6D H6DA 0.9900 . ?
O4A C3A 1.412(3) . ?
O4A C5A 1.415(4) . ?
N1A C6A 1.469(4) . ?
N1A C2A 1.474(3) . ?
N1A H24A 1.03(3) . ?
N1A H24B 0.98(3) . ?
C2A C3A 1.491(3) . ?
C2A H2AB 0.9900 . ?
C2A H2AA 0.9900 . ?
C3A H3AB 0.9900 . ?
C3A H3AA 0.9900 . ?
C5A C6A 1.495(4) . ?
C5A H5AB 0.9900 . ?
C5A H5AA 0.9900 . ?
C6A H6AB 0.9900 . ?
C6A H6AA 0.9900 . ?
O27D C3C 1.408(3) . ?
O27D C5C 1.414(3) . ?
N1C C6C 1.475(3) . ?
N1C C2C 1.478(3) . ?
N1C H24E 0.88(3) . ?
N1C H24F 1.05(3) . ?
C2C C3C 1.488(4) . ?
C2C H2CB 0.9900 . ?
C2C H2CA 0.9900 . ?
C3C H3CB 0.9900 . ?
C3C H3CA 0.9900 . ?
C5C C6C 1.492(4) . ?
C5C H5CB 0.9900 . ?
C5C H5CA 0.9900 . ?
C6C H6CB 0.9900 . ?
C6C H6CA 0.9900 . ?
